data_7223201
loop_
_publ_author_name
'Jang, Yoona'
'Yoo, Seo Yeon'
'Gu, Hye Rin'
'Lee, Yu Jin'
'Cha, Young Shin'
'You, Laekyeong'
'Noh, Kyungkyou'
'Kim, Jaheon'

_publ_section_title
;
 Hydrogen-bonding networks of purine derivatives and their bilayers for
 guest intercalation
;
_journal_issue 1
_journal_name_full CrystEngComm
_journal_page_first 62
_journal_paper_doi 10.1039/C5CE01611H
_journal_volume 18
_journal_year 2016
_chemical_compound_source 6-Chloro-purin-2-amine
_chemical_formula_moiety '2(C8 H10 Cl N5), C2 H1.50, 1.5(C4 H5), H'
_chemical_formula_sum 'C24 H30 Cl2 N10'
_chemical_formula_weight 529.48
_chemical_melting_point ?
_chemical_name_common xylene_pr_GCl
_chemical_name_systematic 'p-xylene with 6-Chloro-9-propyl-purin-2-amine'
_chemical_properties_physical 'Very thin and fragile plate crystals'
_space_group_crystal_system orthorhombic
_space_group_IT_number 68
_space_group_name_Hall '-C 2a 2ac'
_space_group_name_H-M_alt 'C c c a :2'
_atom_sites_solution_hydrogens geom
_audit_creation_method SHELXL-2013
_audit_update_record
;
2015-08-10 deposited with the CCDC.
2015-11-09 downloaded from the CCDC.
;
_cell_angle_alpha 90
_cell_angle_beta 90
_cell_angle_gamma 90
_cell_formula_units_Z 16
_cell_length_a 15.022(3)
_cell_length_b 44.140(9)
_cell_length_c 15.211(3)
_cell_measurement_reflns_used 851
_cell_measurement_temperature 173(2)
_cell_measurement_theta_max 20.2
_cell_measurement_theta_min 2.30
_cell_volume 10086(3)
_computing_cell_refinement HKL3000
_computing_data_collection 'PAL ADSC Quantum-210 ADX Program'
_computing_data_reduction HKL3000
_computing_molecular_graphics 'SHELXTL XP'
_computing_publication_material 'SHELXTL XCIF'
_computing_structure_refinement 'SHELXL-2013 (Sheldrick, 2013)'
_computing_structure_solution 'SHELXS-97 (Sheldrick, 1990)'
_diffrn_ambient_temperature 173(2)
_diffrn_measured_fraction_theta_full 0.995
_diffrn_measured_fraction_theta_max 0.991
_diffrn_measurement_device_type 'ADSC Q210 CCD area detector'
_diffrn_measurement_method '\w scan'
_diffrn_radiation_monochromator graphite
_diffrn_radiation_source 'PLSII 2D bending magnet'
_diffrn_radiation_type synchrotron
_diffrn_radiation_wavelength 0.710
_diffrn_reflns_av_R_equivalents 0.534
_diffrn_reflns_av_unetI/netI 0.0506
_diffrn_reflns_Laue_measured_fraction_full 0.995
_diffrn_reflns_Laue_measured_fraction_max 0.991
_diffrn_reflns_limit_h_max 22
_diffrn_reflns_limit_h_min 0
_diffrn_reflns_limit_k_max 62
_diffrn_reflns_limit_k_min 0
_diffrn_reflns_limit_l_max 23
_diffrn_reflns_limit_l_min 0
_diffrn_reflns_number 96254
_diffrn_reflns_point_group_measured_fraction_full 0.995
_diffrn_reflns_point_group_measured_fraction_max 0.991
_diffrn_reflns_theta_full 25.214
_diffrn_reflns_theta_max 30.473
_diffrn_reflns_theta_min 2.709
_exptl_absorpt_coefficient_mu 0.293
_exptl_absorpt_correction_type empirical
_exptl_crystal_colour colourless
_exptl_crystal_density_diffrn 1.395
_exptl_crystal_description 'rectangular thin plate'
_exptl_crystal_F_000 4448
_exptl_crystal_recrystallization_method 'Re-crystallisation from solvent: p-xylene'
_exptl_crystal_size_max 0.30
_exptl_crystal_size_mid 0.20
_exptl_crystal_size_min 0.02
_refine_diff_density_max 2.190
_refine_diff_density_min -1.519
_refine_diff_density_rms 0.258
_refine_ls_extinction_method none
_refine_ls_goodness_of_fit_ref 2.240
_refine_ls_hydrogen_treatment constr
_refine_ls_matrix_type full
_refine_ls_number_parameters 432
_refine_ls_number_reflns 7649
_refine_ls_number_restraints 100
_refine_ls_restrained_S_all 15.899
_refine_ls_R_factor_all 0.3296
_refine_ls_R_factor_gt 0.2602
_refine_ls_shift/su_max 0.072
_refine_ls_shift/su_mean 0.012
_refine_ls_structure_factor_coef Fsqd
_refine_ls_weighting_details 'w=1/[\s^2^(Fo^2^)+(0.2000P)^2^] where P=(Fo^2^+2Fc^2^)/3'
_refine_ls_weighting_scheme calc
_refine_ls_wR_factor_gt 0.5974
_refine_ls_wR_factor_ref 0.6304
_reflns_Friedel_coverage 0.000
_reflns_number_gt 3498
_reflns_number_total 7649
_reflns_threshold_expression 'I > 2\s(I)'
_cod_data_source_file c5ce01611h2.cif
_cod_data_source_block xylene_prGCl
_cod_depositor_comments
;
 Updating space group information.

 Antanas Vaitkus,
 2018-06-10

The following automatic conversions were performed:

'_chemical_melting_point' value 'none' was changed to '?' - the value
is undefined or not given.

Automatic conversion script
Id: cif_fix_values 3271 2015-04-21 07:52:19Z andrius 

 Adding full bibliography for 7223199--7223201.cif.
;
_cod_original_sg_symbol_Hall '-C 2b 2bc'
_cod_original_sg_symbol_H-M 'C c c a'
_cod_database_code 7223201
_shelx_space_group_comment
;
The symmetry employed for this shelxl refinement is uniquely defined
by the following loop, which should always be used as a source of
symmetry information in preference to the above space-group names.
They are only intended as comments.
;
_shelx_estimated_absorpt_t_min 0.917
_shelx_estimated_absorpt_t_max 0.994
_shelxl_version_number 2013-4

loop_
_space_group_symop_id
_space_group_symop_operation_xyz
1 'x, y, z'
2 '-x+1/2, -y, z'
3 '-x, y, -z+1/2'
4 'x+1/2, -y, -z+1/2'
5 'x+1/2, y+1/2, z'
6 '-x+1, -y+1/2, z'
7 '-x+1/2, y+1/2, -z+1/2'
8 'x+1, -y+1/2, -z+1/2'
9 '-x, -y, -z'
10 'x-1/2, y, -z'
11 'x, -y, z-1/2'
12 '-x-1/2, y, z-1/2'
13 '-x+1/2, -y+1/2, -z'
14 'x, y+1/2, -z'
15 'x+1/2, -y+1/2, z-1/2'
16 '-x, y+1/2, z-1/2'

loop_
_atom_site_label
_atom_site_type_symbol
_atom_site_fract_x
_atom_site_fract_y
_atom_site_fract_z
_atom_site_U_iso_or_equiv
_atom_site_adp_type
_atom_site_occupancy
_atom_site_site_symmetry_order
_atom_site_calc_flag
_atom_site_refinement_flags_posn
_atom_site_refinement_flags_adp
_atom_site_refinement_flags_occupancy
_atom_site_disorder_assembly
_atom_site_disorder_group
Cl1 Cl 0.54342(10) 0.58573(4) 0.35317(7) 0.0564(7) Uani 1 1 d G . . A 1
N1 N 0.48446(8) 0.58825(4) 0.51221(8) 0.0502(16) Uani 1 1 d G . . A 1
N2 N 0.57099(11) 0.58973(5) 0.64711(7) 0.0484(15) Uani 1 1 d G . . A 1
N3 N 0.41762(11) 0.59072(6) 0.64741(10) 0.0558(18) Uani 1 1 d G . . A 1
H3A H 0.4191 0.5917 0.7052 0.067 Uiso 1 1 calc R U . A 1
H3B H 0.3662 0.5906 0.6198 0.067 Uiso 1 1 calc R U . A 1
N4 N 0.72785(8) 0.58641(5) 0.47046(10) 0.0598(18) Uani 1 1 d G . . A 1
N5 N 0.72865(10) 0.58857(5) 0.61803(10) 0.0498(15) Uani 1 1 d DG . . A 1
C1 C 0.55857(8) 0.58739(3) 0.46513(7) 0.0505(18) Uani 1 1 d G . . A 1
C2 C 0.49418(10) 0.58946(4) 0.60128(8) 0.0489(18) Uani 1 1 d G . . A 1
C3 C 0.64112(10) 0.58856(4) 0.59280(8) 0.0519(18) Uani 1 1 d G . . A 1
C4 C 0.64083(8) 0.58715(4) 0.50222(8) 0.050(2) Uani 1 1 d G . . A 1
C5 C 0.77615(9) 0.58748(5) 0.54164(12) 0.058(2) Uani 1 1 d G . . A 1
H5 H 0.8394 0.5875 0.5404 0.070 Uiso 1 1 calc R U . A 1
C6 C 0.76366(13) 0.58841(6) 0.70803(11) 0.0545(19) Uani 1 1 d DG . . A 1
H6A H 0.7269 0.6020 0.7449 0.065 Uiso 1 1 calc R U . A 1
H6B H 0.8251 0.5965 0.7075 0.065 Uiso 1 1 calc R U . A 1
C7 C 0.76444(15) 0.55798(7) 0.74789(11) 0.057(2) Uani 1 1 d G . . A 1
H7A H 0.7040 0.5492 0.7433 0.069 Uiso 1 1 calc R U . A 1
H7B H 0.7787 0.5600 0.8112 0.069 Uiso 1 1 calc R U . A 1
C8 C 0.83066(15) 0.53609(7) 0.70601(14) 0.081(3) Uani 1 1 d G . . A 1
H8A H 0.8202 0.5352 0.6425 0.121 Uiso 1 1 calc R U . A 1
H8B H 0.8229 0.5159 0.7315 0.121 Uiso 1 1 calc R U . A 1
H8C H 0.8915 0.5432 0.7171 0.121 Uiso 1 1 calc R U . A 1
Cl1A Cl 0.29402(15) 0.66514(6) 0.35318(15) 0.0537(12) Uani 0.5 1 d G . P A -2
N1A N 0.23314(14) 0.66184(7) 0.51139(16) 0.059(4) Uani 0.5 1 d G U P A -2
N2A N 0.31801(17) 0.66020(7) 0.64730(14) 0.044(4) Uani 0.5 1 d G . P A -2
N3A N 0.16465(16) 0.65914(9) 0.64575(18) 0.052(3) Uani 0.5 1 d G . P A -2
H3A1 H 0.1654 0.6583 0.7035 0.063 Uiso 0.5 1 calc R U P A -2
H3A2 H 0.1135 0.6592 0.6175 0.063 Uiso 0.5 1 calc R U P A -2
N5A N 0.47596(16) 0.66206(5) 0.62021(13) 0.045(3) Uani 0.5 1 d DG . P A -2
C1A C 0.30778(14) 0.66345(5) 0.46531(15) 0.055(4) Uani 0.5 1 d G . P A -2
C2A C 0.24177(15) 0.66037(7) 0.60053(16) 0.054(4) Uani 0.5 1 d G . P A -2
C3A C 0.38878(15) 0.66169(5) 0.59388(13) 0.042(3) Uani 0.5 1 d G . P A -2
C4A C 0.38961(14) 0.66315(5) 0.50330(13) 0.067(9) Uani 0.5 1 d G . P A -2
C5A C 0.52436(15) 0.66402(4) 0.54452(13) 0.048(4) Uani 0.5 1 d G . P A -2
H5A H 0.5875 0.6649 0.5444 0.058 Uiso 0.5 1 calc R U P A -2
C6A C 0.51003(18) 0.65953(6) 0.71027(13) 0.067(5) Uani 0.5 1 d DG . P A -2
H6A1 H 0.5723 0.6522 0.7113 0.081 Uiso 0.5 1 calc R U P A -2
H6A2 H 0.4726 0.6460 0.7466 0.081 Uiso 0.5 1 calc R U P A -2
C7A C 0.5030(18) 0.6930(2) 0.741(2) 0.057(5) Uani 0.5 1 d D . P A -2
H7A1 H 0.4452 0.7011 0.7199 0.069 Uiso 0.5 1 calc R U P A -2
H7A2 H 0.5014 0.6931 0.8058 0.069 Uiso 0.5 1 calc R U P A -2
C8A C 0.5765(10) 0.7149(4) 0.7109(11) 0.078(5) Uani 0.5 1 d D . P A -2
H8A1 H 0.6346 0.7070 0.7292 0.117 Uiso 0.5 1 calc R U P A -2
H8A2 H 0.5667 0.7348 0.7376 0.117 Uiso 0.5 1 calc R U P A -2
H8A3 H 0.5751 0.7168 0.6467 0.117 Uiso 0.5 1 calc R U P A -2
Cl1B Cl 0.2938(3) 0.66289(13) 0.64613(18) 0.0567(14) Uani 0.5 1 d G . P B -3
N1B N 0.2366(2) 0.66158(13) 0.4864(2) 0.055(4) Uani 0.5 1 d G U P B -3
N2B N 0.3246(3) 0.66048(16) 0.35235(17) 0.058(4) Uani 0.5 1 d G . P B -3
N3B N 0.1712(3) 0.6602(2) 0.3503(3) 0.056(3) Uani 0.5 1 d G . P B -3
H3B1 H 0.1733 0.6596 0.2925 0.068 Uiso 0.5 1 calc R U P B -3
H3B2 H 0.1194 0.6604 0.3774 0.068 Uiso 0.5 1 calc R U P B -3
N5B N 0.4795(2) 0.66202(13) 0.5308(2) 0.052(3) Uani 0.5 1 d DG U P B -3
N4B N 0.4819(2) 0.66072(13) 0.3832(2) 0.054(3) Uani 0.5 1 d G U P B -3
C1B C 0.3102(2) 0.66182(10) 0.53427(18) 0.054(4) Uani 0.5 1 d G . P B -3
C2B C 0.2472(2) 0.66085(16) 0.3973(2) 0.051(4) Uani 0.5 1 d G . P B -3
C3B C 0.3941(2) 0.66100(11) 0.40747(18) 0.050(4) Uani 0.5 1 d G . P B -3
C4B C 0.3928(2) 0.66188(9) 0.49810(18) 0.038(7) Uani 0.5 1 d G . P B -3
C5B C 0.5286(2) 0.66113(14) 0.4601(3) 0.046(3) Uani 0.5 1 d G U P B -3
H5B H 0.5918 0.6608 0.4621 0.055 Uiso 0.5 1 calc R U P B -3
N4A N 0.4768(2) 0.66456(12) 0.4713(2) 0.053(3) Uani 0.5 1 d G . P A -2
C6B C 0.5179(3) 0.66123(18) 0.2936(3) 0.055(4) Uani 0.5 1 d DG . P B -3
H6B1 H 0.4843 0.6466 0.2573 0.066 Uiso 0.5 1 calc R U P B -3
H6B2 H 0.5807 0.6544 0.2955 0.066 Uiso 0.5 1 calc R U P B -3
C7B C 0.5142(13) 0.6924(2) 0.2489(14) 0.052(5) Uani 0.5 1 d D . P B -3
H7B1 H 0.4525 0.7003 0.2496 0.062 Uiso 0.5 1 calc R U P B -3
H7B2 H 0.5338 0.6907 0.1869 0.062 Uiso 0.5 1 calc R U P B -3
C8B C 0.5763(8) 0.7141(3) 0.2998(10) 0.066(4) Uani 0.5 1 d D . P B -3
H8B1 H 0.5602 0.7140 0.3622 0.099 Uiso 0.5 1 calc R U P B -3
H8B2 H 0.5700 0.7347 0.2764 0.099 Uiso 0.5 1 calc R U P B -3
H8B3 H 0.6381 0.7074 0.2931 0.099 Uiso 0.5 1 calc R U P B -3
C1X C 0.5770(10) 0.5052(4) 0.4498(8) 0.059(6) Uani 0.5 1 d D . P C 4
H1X H 0.6294 0.5090 0.4166 0.071 Uiso 0.5 1 calc R U P C 4
C2X C 0.5736(9) 0.5130(5) 0.5390(8) 0.042(4) Uani 0.5 1 d D . P C 4
H2X H 0.6244 0.5219 0.5657 0.050 Uiso 0.5 1 calc R U P C 4
C3X C 0.4973(9) 0.5081(4) 0.5900(7) 0.045(4) Uani 0.5 1 d D . P C 4
C4X C 0.4915(14) 0.5156(4) 0.6846(7) 0.087(6) Uani 0.5 1 d D . P C 4
H3X H 0.4941 0.5377 0.6921 0.130 Uiso 0.5 1 calc R U P C 4
H4X H 0.5413 0.5062 0.7159 0.130 Uiso 0.5 1 calc R U P C 4
H5X H 0.4352 0.5080 0.7084 0.130 Uiso 0.5 1 calc R U P C 4
C1X' C 0.5360(10) 0.4881(5) 0.4222(10) 0.056(6) Uani 0.5 1 d D . P D 5
H6X H 0.5596 0.4798 0.3695 0.067 Uiso 0.5 1 calc R U P D 5
C2X' C 0.4436(11) 0.4867(5) 0.4405(11) 0.051(5) Uani 0.5 1 d D . P D 5
H7X H 0.4034 0.4778 0.3998 0.061 Uiso 0.5 1 calc R U P D 5
C3X' C 0.4125(11) 0.4990(4) 0.5205(10) 0.048(4) Uani 0.5 1 d D . P D 5
C4X' C 0.3245(10) 0.5006(5) 0.5583(12) 0.149(10) Uani 0.5 1 d D . P D 5
H8X H 0.2892 0.5158 0.5266 0.223 Uiso 0.5 1 calc R U P D 5
H9X H 0.3291 0.5065 0.6203 0.223 Uiso 0.5 1 calc R U P D 5
H10X H 0.2956 0.4808 0.5537 0.223 Uiso 0.5 1 calc R U P D 5
C5X C 0.6797(5) 0.7629(3) 0.4528(6) 0.057(5) Uani 0.5 1 d D . P E 6
H11X H 0.6319 0.7717 0.4208 0.068 Uiso 0.5 1 calc R U P E 6
C6X C 0.6679(4) 0.7549(3) 0.5409(7) 0.069(7) Uani 0.5 1 d D . P E 6
H12X H 0.6121 0.7581 0.5687 0.083 Uiso 0.5 1 calc R U P E 6
C7X C 0.7382(7) 0.7419(3) 0.5882(3) 0.106(9) Uani 0.5 1 d D U P E 6
C8X C 0.7257(15) 0.7334(6) 0.6815(5) 0.29(2) Uani 0.5 1 d D U P E 6
H13X H 0.6852 0.7160 0.6853 0.437 Uiso 0.5 1 calc R U P E 6
H14X H 0.7003 0.7506 0.7138 0.437 Uiso 0.5 1 calc R U P E 6
H15X H 0.7833 0.7280 0.7073 0.437 Uiso 0.5 1 calc R U P E 6
C5X' C 0.6603(2) 0.7505(2) 0.4754(7) 0.108(9) Uani 0.5 1 d D U P F 7
H16X H 0.5993 0.7508 0.4586 0.130 Uiso 0.5 1 calc R U P F 8
C6X' C 0.6865(5) 0.7629(3) 0.5559(6) 0.063(6) Uani 0.5 1 d D . P F 7
H17X H 0.6434 0.7717 0.5938 0.076 Uiso 0.5 1 calc R U P F 8
C7X' C 0.7762(6) 0.7624(2) 0.5806(4) 0.172(18) Uani 0.5 1 d D U P F 7
C8X' C 0.8039(13) 0.7756(5) 0.6658(8) 0.23(3) Uani 0.25 1 d D U P F 7
H18X H 0.7762 0.7955 0.6732 0.350 Uiso 0.25 1 calc R U P F 7
H19X H 0.8688 0.7777 0.6670 0.350 Uiso 0.25 1 calc R U P F 7
H20X H 0.7850 0.7622 0.7137 0.350 Uiso 0.25 1 calc R U P F 7
C9X' C 0.5653(4) 0.7510(5) 0.4493(14) 0.089(11) Uani 0.25 1 d D U P F 7
H21X H 0.5309 0.7623 0.4930 0.133 Uiso 0.25 1 calc R U P F 7
H22X H 0.5428 0.7302 0.4458 0.133 Uiso 0.25 1 calc R U P F 7
H23X H 0.5594 0.7608 0.3917 0.133 Uiso 0.25 1 calc R U P F 7

loop_
_atom_site_aniso_label
_atom_site_aniso_U_11
_atom_site_aniso_U_22
_atom_site_aniso_U_33
_atom_site_aniso_U_23
_atom_site_aniso_U_13
_atom_site_aniso_U_12
Cl1 0.0479(10) 0.0995(17) 0.0218(8) 0.0013(8) -0.0028(6) 0.0004(9)
N1 0.053(4) 0.065(4) 0.033(3) -0.001(2) -0.008(2) -0.001(3)
N2 0.035(3) 0.068(4) 0.042(3) -0.005(3) 0.003(2) -0.001(3)
N3 0.045(3) 0.090(5) 0.032(3) 0.000(3) 0.003(2) -0.008(3)
N4 0.062(4) 0.091(5) 0.027(3) -0.004(3) -0.003(2) 0.006(3)
N5 0.042(3) 0.077(5) 0.030(3) -0.003(3) 0.005(2) 0.003(3)
C1 0.051(4) 0.067(5) 0.033(3) -0.001(3) -0.005(3) -0.007(3)
C2 0.050(4) 0.073(5) 0.023(3) 0.001(3) 0.006(3) 0.002(3)
C3 0.049(4) 0.078(6) 0.029(3) 0.002(3) -0.003(3) -0.004(4)
C4 0.047(4) 0.082(6) 0.022(3) 0.005(3) -0.004(2) 0.005(4)
C5 0.040(4) 0.110(7) 0.025(3) 0.000(3) 0.002(2) -0.009(4)
C6 0.047(4) 0.077(5) 0.040(4) 0.007(3) -0.012(3) -0.003(4)
C7 0.047(4) 0.082(6) 0.043(4) -0.005(3) 0.000(3) -0.002(4)
C8 0.103(7) 0.056(5) 0.083(6) -0.010(5) -0.001(5) 0.011(5)
Cl1A 0.0384(19) 0.094(4) 0.0284(18) -0.0031(18) -0.0016(12) -0.0090(19)
N1A 0.080(12) 0.043(9) 0.055(7) 0.008(6) 0.022(7) 0.006(8)
N2A 0.062(9) 0.028(7) 0.043(8) 0.001(6) 0.005(6) -0.006(7)
N3A 0.031(5) 0.084(10) 0.042(6) 0.007(6) 0.009(4) 0.003(6)
N5A 0.019(4) 0.082(9) 0.034(5) 0.007(5) -0.004(4) -0.006(5)
C1A 0.041(7) 0.066(11) 0.059(9) 0.006(7) -0.016(6) -0.003(7)
C2A 0.045(7) 0.068(10) 0.050(7) -0.014(7) 0.008(7) -0.006(7)
C3A 0.035(6) 0.059(9) 0.033(6) -0.007(5) 0.000(5) -0.002(6)
C4A 0.10(2) 0.049(17) 0.050(14) 0.005(11) 0.013(13) -0.013(15)
C5A 0.028(6) 0.078(11) 0.038(7) -0.004(6) -0.013(5) 0.006(7)
C6A 0.040(7) 0.102(14) 0.059(9) 0.015(9) -0.006(7) 0.006(9)
C7A 0.063(8) 0.092(10) 0.016(14) 0.017(10) 0.005(6) 0.016(14)
C8A 0.078(11) 0.071(13) 0.085(12) -0.020(10) 0.009(9) -0.016(10)
Cl1B 0.0423(19) 0.102(4) 0.0259(19) 0.003(2) 0.0001(13) 0.000(2)
N1B 0.036(8) 0.076(12) 0.051(7) 0.007(6) 0.009(5) -0.005(7)
N2B 0.055(8) 0.101(13) 0.017(5) 0.000(6) 0.008(5) -0.008(8)
N3B 0.055(7) 0.075(9) 0.039(6) 0.006(6) 0.003(5) 0.011(6)
N5B 0.055(7) 0.087(10) 0.015(5) 0.007(5) -0.001(5) -0.004(7)
N4B 0.016(4) 0.109(11) 0.038(5) -0.001(6) -0.003(4) -0.005(5)
C1B 0.031(7) 0.076(12) 0.055(8) 0.006(7) 0.012(6) 0.005(7)
C2B 0.025(5) 0.092(12) 0.035(6) 0.000(6) -0.001(5) 0.000(7)
C3B 0.035(6) 0.084(11) 0.033(6) -0.004(6) 0.007(5) 0.009(7)
C4B 0.011(7) 0.09(2) 0.011(6) 0.000(7) -0.007(5) 0.005(9)
C5B 0.045(5) 0.055(5) 0.039(4) 0.000(4) -0.010(4) 0.004(4)
N4A 0.039(6) 0.090(11) 0.030(6) -0.001(5) -0.006(5) 0.004(6)
C6B 0.033(6) 0.088(12) 0.043(7) 0.004(7) 0.011(5) 0.008(7)
C7B 0.042(15) 0.069(8) 0.046(6) 0.012(9) 0.029(8) 0.003(7)
C8B 0.050(8) 0.053(10) 0.095(12) -0.007(8) -0.012(8) 0.002(7)
C1X 0.047(9) 0.088(15) 0.043(10) 0.042(10) 0.008(7) 0.000(9)
C2X 0.034(7) 0.078(11) 0.013(6) 0.006(6) 0.011(6) 0.004(7)
C3X 0.039(10) 0.059(9) 0.038(8) -0.011(7) 0.005(7) 0.001(8)
C4X 0.147(16) 0.077(13) 0.036(8) 0.013(8) 0.013(10) 0.021(13)
C1X' 0.041(10) 0.089(15) 0.038(7) -0.004(8) -0.018(7) -0.024(10)
C2X' 0.060(11) 0.050(10) 0.043(10) 0.001(8) 0.032(8) -0.005(8)
C3X' 0.067(11) 0.042(9) 0.035(8) 0.009(8) 0.017(7) 0.002(8)
C4X' 0.22(2) 0.092(18) 0.131(18) 0.068(16) 0.062(18) 0.06(2)
C5X 0.085(12) 0.045(10) 0.040(7) -0.003(7) -0.016(7) 0.017(8)
C6X 0.026(8) 0.11(2) 0.070(12) -0.031(12) 0.006(8) -0.001(10)
C7X 0.093(15) 0.16(3) 0.069(13) 0.028(15) 0.010(12) 0.050(16)
C8X 0.23(4) 0.42(6) 0.22(3) -0.04(4) -0.07(3) -0.03(4)
C5X' 0.15(2) 0.052(14) 0.12(2) -0.008(15) -0.019(17) 0.053(14)
C6X' 0.037(8) 0.078(14) 0.075(12) 0.004(11) -0.012(8) -0.021(9)
C7X' 0.26(4) 0.23(4) 0.024(8) 0.026(14) 0.039(15) 0.17(3)
C8X' 0.46(7) 0.14(4) 0.09(3) -0.05(3) -0.10(4) 0.19(5)
C9X' 0.048(16) 0.10(2) 0.12(3) 0.03(2) 0.029(17) 0.013(18)

loop_
_atom_type_symbol
_atom_type_description
_atom_type_scat_dispersion_real
_atom_type_scat_dispersion_imag
_atom_type_scat_source
C C 0.0033 0.0016 'International Tables Vol C Tables 4.2.6.8 and 6.1.1.4'
H H 0.0000 0.0000 'International Tables Vol C Tables 4.2.6.8 and 6.1.1.4'
N N 0.0061 0.0033 'International Tables Vol C Tables 4.2.6.8 and 6.1.1.4'
Cl Cl 0.1484 0.1585 'International Tables Vol C Tables 4.2.6.8 and 6.1.1.4'

loop_
_geom_angle_atom_site_label_1
_geom_angle_atom_site_label_2
_geom_angle_atom_site_label_3
_geom_angle
_geom_angle_site_symmetry_1
_geom_angle_site_symmetry_3
C1 N1 C2 116.6 . .
C3 N2 C2 110.7 . .
C2 N3 H3A 120.0 . .
C2 N3 H3B 120.0 . .
H3A N3 H3B 120.0 . .
C5 N4 C4 103.5 . .
C5 N5 C3 105.3 . .
C5 N5 C6 127.4 . .
C3 N5 C6 127.3 . .
N1 C1 C4 122.7 . .
N1 C1 Cl1 115.2 . .
C4 C1 Cl1 122.1 . .
N2 C2 N3 117.4 . .
N2 C2 N1 127.3 . .
N3 C2 N1 115.3 . .
N2 C3 N5 125.6 . .
N2 C3 C4 128.0 . .
N5 C3 C4 106.4 . .
C1 C4 C3 114.7 . .
C1 C4 N4 135.2 . .
C3 C4 N4 110.1 . .
N4 C5 N5 114.7 . .
N4 C5 H5 122.7 . .
N5 C5 H5 122.7 . .
N5 C6 C7 113.0 . .
N5 C6 H6A 109.0 . .
C7 C6 H6A 109.0 . .
N5 C6 H6B 109.0 . .
C7 C6 H6B 109.0 . .
H6A C6 H6B 107.8 . .
C6 C7 C8 114.2 . .
C6 C7 H7A 108.7 . .
C8 C7 H7A 108.7 . .
C6 C7 H7B 108.7 . .
C8 C7 H7B 108.7 . .
H7A C7 H7B 107.6 . .
C7 C8 H8A 109.5 . .
C7 C8 H8B 109.5 . .
H8A C8 H8B 109.5 . .
C7 C8 H8C 109.5 . .
H8A C8 H8C 109.5 . .
H8B C8 H8C 109.5 . .
C1A N1A C2A 116.6 . .
C3A N2A C2A 110.7 . .
C2A N3A H3A1 120.0 . .
C2A N3A H3A2 120.0 . .
H3A1 N3A H3A2 120.0 . .
C5A N5A C3A 105.3 . .
C5A N5A C6A 127.4 . .
C3A N5A C6A 127.3 . .
N1A C1A C4A 122.7 . .
N1A C1A Cl1A 115.2 . .
C4A C1A Cl1A 122.1 . .
N2A C2A N3A 117.4 . .
N2A C2A N1A 127.3 . .
N3A C2A N1A 115.3 . .
N2A C3A N5A 125.6 . .
N2A C3A C4A 128.0 . .
N5A C3A C4A 106.4 . .
C1A C4A C3A 114.7 . .
C1A C4A N4A 134.36(17) . .
C3A C4A N4A 110.96(17) . .
N4A C5A N5A 115.04(18) . .
N4A C5A H5A 122.5 . .
N5A C5A H5A 122.5 . .
N5A C6A C7A 100.5(14) . .
N5A C6A H6A1 111.7 . .
C7A C6A H6A1 111.7 . .
N5A C6A H6A2 111.7 . .
C7A C6A H6A2 111.7 . .
H6A1 C6A H6A2 109.4 . .
C8A C7A C6A 117.5(14) . .
C8A C7A H7A1 108.0 . .
C6A C7A H7A1 108.0 . .
C8A C7A H7A2 107.9 . .
C6A C7A H7A2 107.9 . .
H7A1 C7A H7A2 107.2 . .
C7A C8A H8A1 109.5 . .
C7A C8A H8A2 109.5 . .
H8A1 C8A H8A2 109.5 . .
C7A C8A H8A3 109.5 . .
H8A1 C8A H8A3 109.5 . .
H8A2 C8A H8A3 109.5 . .
C1B N1B C2B 116.6 . .
C3B N2B C2B 110.7 . .
C2B N3B H3B1 120.0 . .
C2B N3B H3B2 120.0 . .
H3B1 N3B H3B2 120.0 . .
C5B N5B C4B 103.5 . .
C5B N4B C3B 105.3 . .
C5B N4B C6B 127.4 . .
C3B N4B C6B 127.3 . .
N1B C1B C4B 122.7 . .
N1B C1B Cl1B 115.2 . .
C4B C1B Cl1B 122.1 . .
N2B C2B N3B 117.4 . .
N2B C2B N1B 127.3 . .
N3B C2B N1B 115.3 . .
N2B C3B N4B 125.6 . .
N2B C3B C4B 128.0 . .
N4B C3B C4B 106.4 . .
C1B C4B C3B 114.7 . .
C1B C4B N5B 135.2 . .
C3B C4B N5B 110.1 . .
N5B C5B N4B 114.7 . .
N5B C5B H5B 122.7 . .
N4B C5B H5B 122.7 . .
C5A N4A C4A 102.3(3) . .
N4B C6B C7B 114.3(9) . .
N4B C6B H6B1 108.7 . .
C7B C6B H6B1 108.7 . .
N4B C6B H6B2 108.7 . .
C7B C6B H6B2 108.7 . .
H6B1 C6B H6B2 107.6 . .
C6B C7B C8B 108.1(12) . .
C6B C7B H7B1 110.1 . .
C8B C7B H7B1 110.1 . .
C6B C7B H7B2 110.1 . .
C8B C7B H7B2 110.1 . .
H7B1 C7B H7B2 108.4 . .
C7B C8B H8B1 109.5 . .
C7B C8B H8B2 109.5 . .
H8B1 C8B H8B2 109.5 . .
C7B C8B H8B3 109.5 . .
H8B1 C8B H8B3 109.5 . .
H8B2 C8B H8B3 109.5 . .
C3X C1X C2X 119.5(13) 9_666 .
C3X C1X H1X 120.2 9_666 .
C2X C1X H1X 120.2 . .
C3X C2X C1X 121.9(13) . .
C3X C2X H2X 119.0 . .
C1X C2X H2X 119.0 . .
C1X C3X C2X 118.6(10) 9_666 .
C1X C3X C4X 117.9(14) 9_666 .
C2X C3X C4X 123.5(13) . .
C3X C4X H3X 109.5 . .
C3X C4X H4X 109.5 . .
H3X C4X H4X 109.5 . .
C3X C4X H5X 109.5 . .
H3X C4X H5X 109.5 . .
H4X C4X H5X 109.5 . .
C3X' C1X' C2X' 118.1(17) 9_666 .
C3X' C1X' H6X 121.0 9_666 .
C2X' C1X' H6X 121.0 . .
C1X' C2X' C3X' 118.5(17) . .
C1X' C2X' H7X 120.8 . .
C3X' C2X' H7X 120.8 . .
C1X' C3X' C2X' 123.4(16) 9_666 .
C1X' C3X' C4X' 104.8(17) 9_666 .
C2X' C3X' C4X' 131.7(18) . .
C3X' C4X' H8X 109.5 . .
C3X' C4X' H9X 109.5 . .
H8X C4X' H9X 109.5 . .
C3X' C4X' H10X 109.5 . .
H8X C4X' H10X 109.5 . .
H9X C4X' H10X 109.5 . .
C6X C5X C7X 120.0(2) . 13_666
C6X C5X H11X 120.0 . .
C7X C5X H11X 120.0 13_666 .
C5X C6X C7X 120.0(2) . .
C5X C6X H12X 120.0 . .
C7X C6X H12X 120.0 . .
C5X C7X C6X 119.9(2) 13_666 .
C5X C7X C8X 120.0(2) 13_666 .
C6X C7X C8X 120.0(2) . .
C7X C8X H13X 109.5 . .
C7X C8X H14X 109.5 . .
H13X C8X H14X 109.5 . .
C7X C8X H15X 109.5 . .
H13X C8X H15X 109.5 . .
H14X C8X H15X 109.5 . .
C6X' C5X' C7X' 119.96(19) . 13_666
C6X' C5X' C9X' 120.0(2) . .
C7X' C5X' C9X' 120.0(2) 13_666 .
C5X' C6X' C7X' 120.1(2) . .
C6X' C7X' C5X' 119.97(19) . 13_666
C6X' C7X' C8X' 120.0(2) . .
C5X' C7X' C8X' 120.0(2) 13_666 .
C7X' C8X' H18X 109.5 . .
C7X' C8X' H19X 109.5 . .
H18X C8X' H19X 109.5 . .
C7X' C8X' H20X 109.5 . .
H18X C8X' H20X 109.5 . .
H19X C8X' H20X 109.5 . .
C5X' C9X' C9X' 164.1(6) . 6_565
C5X' C9X' H21X 109.5 . .
C9X' C9X' H21X 59.7 6_565 .
C5X' C9X' H22X 109.5 . .
C9X' C9X' H22X 67.3 6_565 .
H21X C9X' H22X 109.5 . .
C5X' C9X' H23X 109.5 . .
C9X' C9X' H23X 85.9 6_565 .
H21X C9X' H23X 109.5 . .
H22X C9X' H23X 109.5 . .

loop_
_geom_bond_atom_site_label_1
_geom_bond_atom_site_label_2
_geom_bond_distance
_geom_bond_site_symmetry_2
Cl1 C1 1.7198 .
N1 C1 1.3242 .
N1 C2 1.3638 .
N2 C3 1.3397 .
N2 C2 1.3482 .
N3 C2 1.3485 .
N3 H3A 0.8800 .
N3 H3B 0.8800 .
N4 C5 1.3042 .
N4 C4 1.3939 .
N5 C5 1.3644 .
N5 C3 1.3696 .
N5 C6 1.4666 .
C1 C4 1.3584 .
C3 C4 1.3793 .
C5 H5 0.9500 .
C6 C7 1.4737 .
C6 H6A 0.9900 .
C6 H6B 0.9900 .
C7 C8 1.5260 .
C7 H7A 0.9900 .
C7 H7B 0.9900 .
C8 H8A 0.9800 .
C8 H8B 0.9800 .
C8 H8C 0.9800 .
Cl1A C1A 1.7197 .
N1A C1A 1.3242 .
N1A C2A 1.3637 .
N2A C3A 1.3397 .
N2A C2A 1.3482 .
N3A C2A 1.3484 .
N3A H3A1 0.8800 .
N3A H3A2 0.8800 .
N5A C5A 1.3643 .
N5A C3A 1.3696 .
N5A C6A 1.4666 .
C1A C4A 1.3584 .
C3A C4A 1.3793 .
C4A N4A 1.398(4) .
C5A N4A 1.323(4) .
C5A H5A 0.9500 .
C6A C7A 1.551(9) .
C6A H6A1 0.9900 .
C6A H6A2 0.9900 .
C7A C8A 1.537(10) .
C7A H7A1 0.9900 .
C7A H7A2 0.9900 .
C8A H8A1 0.9800 .
C8A H8A2 0.9800 .
C8A H8A3 0.9800 .
Cl1B C1B 1.7198 .
N1B C1B 1.3243 .
N1B C2B 1.3637 .
N2B C3B 1.3397 .
N2B C2B 1.3482 .
N3B C2B 1.3484 .
N3B H3B1 0.8800 .
N3B H3B2 0.8800 .
N5B C5B 1.3042 .
N5B C4B 1.3939 .
N4B C5B 1.3643 .
N4B C3B 1.3696 .
N4B C6B 1.4666 .
C1B C4B 1.3583 .
C3B C4B 1.3793 .
C5B H5B 0.9500 .
C6B C7B 1.536(9) .
C6B H6B1 0.9900 .
C6B H6B2 0.9900 .
C7B C8B 1.545(10) .
C7B H7B1 0.9900 .
C7B H7B2 0.9900 .
C8B H8B1 0.9800 .
C8B H8B2 0.9800 .
C8B H8B3 0.9800 .
C1X C3X 1.400(2) 9_666
C1X C2X 1.401(3) .
C1X H1X 0.9500 .
C2X C3X 1.400(3) .
C2X H2X 0.9500 .
C3X C1X 1.400(2) 9_666
C3X C4X 1.479(3) .
C4X H3X 0.9800 .
C4X H4X 0.9800 .
C4X H5X 0.9800 .
C1X' C3X' 1.30(2) 9_666
C1X' C2X' 1.418(15) .
C1X' H6X 0.9500 .
C2X' C3X' 1.412(14) .
C2X' H7X 0.9500 .
C3X' C1X' 1.30(2) 9_666
C3X' C4X' 1.443(15) .
C4X' H8X 0.9800 .
C4X' H9X 0.9800 .
C4X' H10X 0.9800 .
C5X C6X 1.398(3) .
C5X C7X 1.399(3) 13_666
C5X H11X 0.9500 .
C6X C7X 1.399(3) .
C6X H12X 0.9500 .
C7X C5X 1.399(3) 13_666
C7X C8X 1.481(3) .
C8X H13X 0.9800 .
C8X H14X 0.9800 .
C8X H15X 0.9800 .
C5X' C6X' 1.398(3) .
C5X' C7X' 1.399(3) 13_666
C5X' C9X' 1.481(3) .
C6X' C7X' 1.399(3) .
C7X' C5X' 1.399(3) 13_666
C7X' C8X' 1.480(3) .
C8X' H18X 0.9800 .
C8X' H19X 0.9800 .
C8X' H20X 0.9800 .
C9X' C9X' 1.964(14) 6_565
C9X' H21X 0.9800 .
C9X' H22X 0.9800 .
C9X' H23X 0.9800 .
